data_7043127
loop_
_publ_author_name
'S, Anjana'
'Saloisanei, Donring'
'Panda, Sanjib'
'Varghese, Babu'
'Murthy, Narasimha N.'

_publ_section_title
;
 Controlling oxidation of bis-tridentate cobalt(II) complexes having
 bis(2-pyridylalkyl)amines: Ligand vs. metal oxidation
;
_journal_name_full 'Dalton Trans.'
_journal_paper_doi 10.1039/C7DT01792H
_journal_year 2017
_chemical_formula_moiety '(C24 H26 N6 Co1)+3(ClO4) + 0.5(C2 H3 N) + 0.5( H2 O)'
_chemical_formula_sum 'C25 H28.5 Cl3 Co N6.5 O12.5'
_chemical_formula_weight 785.32
_space_group_crystal_system orthorhombic
_space_group_IT_number 57
_space_group_name_Hall '-P 2c 2b'
_space_group_name_H-M_alt 'P b c m'
_symmetry_space_group_name_Hall '-P 2c 2b'
_symmetry_space_group_name_H-M 'P b c m'
_atom_sites_solution_hydrogens geom
_audit_creation_method SHELXL-2016/6
_audit_update_record
;
2017-05-15 deposited with the CCDC.
2017-05-25 downloaded from the CCDC.
;
_cell_angle_alpha 90
_cell_angle_beta 90
_cell_angle_gamma 90
_cell_formula_units_Z 8
_cell_length_a 9.7799(10)
_cell_length_b 15.9328(17)
_cell_length_c 43.470(4)
_cell_measurement_reflns_used 3838
_cell_measurement_temperature 296(2)
_cell_measurement_theta_max 20.79
_cell_measurement_theta_min 2.44
_cell_volume 6773.5(12)
_computing_cell_refinement 'APEXII/SAINT (Bruker, 2012)'
_computing_data_collection 'APEXII (Bruker, 2012)'
_computing_data_reduction 'SAINT/XPREP (Bruker, 2012)'
_computing_molecular_graphics 'Mercury (Macrae et al., 2006)'
_computing_publication_material 'SHELXL-2016/6 (Sheldrick, 2016)'
_computing_structure_refinement 'SHELXL-2016/6 (Sheldrick, 2016)'
_computing_structure_solution 'SHELXT (Sheldrick, 2015)'
_diffrn_ambient_temperature 296(2)
_diffrn_measured_fraction_theta_full 0.950
_diffrn_measured_fraction_theta_max 0.948
_diffrn_measurement_device_type 'Bruker axs kappa apex2 CCD Diffractometer'
_diffrn_measurement_method '\w and \f scan'
_diffrn_radiation_type MoK\a
_diffrn_radiation_wavelength 0.71073
_diffrn_reflns_av_R_equivalents 0.1065
_diffrn_reflns_av_unetI/netI 0.0733
_diffrn_reflns_Laue_measured_fraction_full 0.950
_diffrn_reflns_Laue_measured_fraction_max 0.948
_diffrn_reflns_limit_h_max 11
_diffrn_reflns_limit_h_min -11
_diffrn_reflns_limit_k_max 19
_diffrn_reflns_limit_k_min -19
_diffrn_reflns_limit_l_max 50
_diffrn_reflns_limit_l_min -27
_diffrn_reflns_number 38909
_diffrn_reflns_point_group_measured_fraction_full 0.950
_diffrn_reflns_point_group_measured_fraction_max 0.948
_diffrn_reflns_theta_full 25.000
_diffrn_reflns_theta_max 25.439
_diffrn_reflns_theta_min 2.082
_diffrn_source 'Sealed tube'
_exptl_absorpt_coefficient_mu 0.813
_exptl_absorpt_correction_T_max 0.888
_exptl_absorpt_correction_T_min 0.841
_exptl_absorpt_correction_type multi-scan
_exptl_absorpt_process_details '(SADABS (Bruker, 2012)'
_exptl_crystal_colour yellow
_exptl_crystal_density_diffrn 1.540
_exptl_crystal_description block
_exptl_crystal_F_000 3216
_exptl_crystal_size_max 0.220
_exptl_crystal_size_mid 0.200
_exptl_crystal_size_min 0.150
_refine_diff_density_max 0.782
_refine_diff_density_min -0.800
_refine_diff_density_rms 0.097
_refine_ls_extinction_coef 0.0012(2)
_refine_ls_extinction_expression Fc^*^=kFc[1+0.001xFc^2^\l^3^/sin(2\q)]^-1/4^
_refine_ls_extinction_method 'SHELXL-2016/6 (Sheldrick 2016)'
_refine_ls_goodness_of_fit_ref 1.097
_refine_ls_hydrogen_treatment constr
_refine_ls_matrix_type full
_refine_ls_number_parameters 475
_refine_ls_number_reflns 6034
_refine_ls_number_restraints 92
_refine_ls_restrained_S_all 1.162
_refine_ls_R_factor_all 0.1655
_refine_ls_R_factor_gt 0.1084
_refine_ls_shift/su_max 0.000
_refine_ls_shift/su_mean 0.000
_refine_ls_structure_factor_coef Fsqd
_refine_ls_weighting_details 'w=1/[\s^2^(Fo^2^)+(0.0726P)^2^+52.0302P] where P=(Fo^2^+2Fc^2^)/3'
_refine_ls_weighting_scheme calc
_refine_ls_wR_factor_gt 0.2445
_refine_ls_wR_factor_ref 0.2735
_reflns_Friedel_coverage 0.000
_reflns_number_gt 3560
_reflns_number_total 6034
_reflns_threshold_expression 'I > 2\s(I)'
_cod_data_source_file c7dt01792h2.cif
_cod_data_source_block COMPLEX4
_cod_original_formula_sum 'C25 H28.50 Cl3 Co N6.50 O12.50'
_cod_database_code 7043127
_shelx_shelxl_version_number 2016/6
_shelx_space_group_comment
;
The symmetry employed for this shelxl refinement is uniquely defined
by the following loop, which should always be used as a source of
symmetry information in preference to the above space-group names.
They are only intended as comments.
;
_shelx_estimated_absorpt_t_min 0.841
_shelx_estimated_absorpt_t_max 0.888

loop_
_space_group_symop_operation_xyz
'x, y, z'
'-x, -y, z+1/2'
'-x, y+1/2, -z+1/2'
'x, -y+1/2, -z'
'-x, -y, -z'
'x, y, -z-1/2'
'x, -y-1/2, z-1/2'
'-x, y-1/2, z'

loop_
_atom_site_label
_atom_site_type_symbol
_atom_site_fract_x
_atom_site_fract_y
_atom_site_fract_z
_atom_site_U_iso_or_equiv
_atom_site_adp_type
_atom_site_occupancy
_atom_site_site_symmetry_order
_atom_site_calc_flag
_atom_site_refinement_flags_posn
_atom_site_refinement_flags_adp
_atom_site_refinement_flags_occupancy
_atom_site_disorder_assembly
_atom_site_disorder_group
C1 C 0.2067(11) 0.6228(7) 0.3413(3) 0.070(3) Uani 1 1 d . . . . .
H1 H 0.124907 0.622842 0.352171 0.084 Uiso 1 1 calc R U . . .
C2 C 0.2237(15) 0.6821(8) 0.3184(3) 0.092(4) Uani 1 1 d . . . . .
H2 H 0.156318 0.721481 0.313996 0.111 Uiso 1 1 calc R U . . .
C3 C 0.3422(17) 0.6800(9) 0.3028(3) 0.101(4) Uani 1 1 d . . . . .
H3 H 0.358218 0.720836 0.287959 0.121 Uiso 1 1 calc R U . . .
C4 C 0.4404(13) 0.6203(8) 0.3079(3) 0.085(4) Uani 1 1 d . . . . .
H4 H 0.519493 0.617946 0.296040 0.102 Uiso 1 1 calc R U . . .
C5 C 0.4169(10) 0.5635(7) 0.3315(3) 0.062(3) Uani 1 1 d . . . . .
C6 C 0.5124(9) 0.4946(6) 0.3396(3) 0.064(3) Uani 1 1 d . . . . .
H6A H 0.574837 0.512726 0.355641 0.077 Uiso 1 1 calc R U . . .
H6B H 0.565387 0.478159 0.321765 0.077 Uiso 1 1 calc R U . . .
C7 C 0.3706(10) 0.3708(7) 0.3257(3) 0.067(3) Uani 1 1 d . . . . .
H7A H 0.386645 0.312019 0.330335 0.080 Uiso 1 1 calc R U . . .
H7B H 0.416840 0.383782 0.306556 0.080 Uiso 1 1 calc R U . . .
C8 C 0.2217(10) 0.3853(6) 0.3220(3) 0.063(3) Uani 1 1 d . . . . .
C9 C 0.1492(13) 0.3573(8) 0.2967(3) 0.086(4) Uani 1 1 d . . . . .
H9 H 0.193262 0.328590 0.280887 0.103 Uiso 1 1 calc R U . . .
C10 C 0.0120(16) 0.3724(10) 0.2952(4) 0.104(5) Uani 1 1 d . . . . .
H10 H -0.038185 0.352801 0.278495 0.125 Uiso 1 1 calc R U . . .
C11 C -0.0521(12) 0.4161(9) 0.3181(3) 0.089(4) Uani 1 1 d . . . . .
H11 H -0.145130 0.427649 0.316917 0.107 Uiso 1 1 calc R U . . .
C12 C 0.0239(9) 0.4430(7) 0.3431(3) 0.069(3) Uani 1 1 d . . . . .
H12 H -0.019308 0.471866 0.358931 0.083 Uiso 1 1 calc R U . . .
C13 C 0.1162(8) 0.3633(6) 0.4104(2) 0.058(3) Uani 1 1 d . . . . .
H13A H 0.057610 0.342825 0.394041 0.069 Uiso 1 1 calc R U . . .
H13B H 0.108829 0.325459 0.427794 0.069 Uiso 1 1 calc R U . . .
C14 C 0.0752(8) 0.4487(6) 0.4195(2) 0.055(3) Uani 1 1 d . . . . .
C15 C -0.0169(11) 0.4670(9) 0.4428(3) 0.084(4) Uani 1 1 d . . . . .
H15 H -0.061782 0.424307 0.453305 0.101 Uiso 1 1 calc R U . . .
C16 C -0.0401(13) 0.5498(9) 0.4500(4) 0.097(4) Uani 1 1 d . . . . .
H16 H -0.103842 0.563052 0.465175 0.116 Uiso 1 1 calc R U . . .
C17 C 0.0287(12) 0.6133(9) 0.4354(3) 0.090(4) Uani 1 1 d . . . . .
H17 H 0.016735 0.669201 0.440977 0.108 Uiso 1 1 calc R U . . .
C18 C 0.1174(10) 0.5901(6) 0.4118(3) 0.064(3) Uani 1 1 d . . . . .
H18 H 0.162660 0.632168 0.401021 0.077 Uiso 1 1 calc R U . . .
C19 C 0.3597(10) 0.3654(6) 0.4253(3) 0.065(3) Uani 1 1 d . . . . .
H19A H 0.428460 0.323108 0.420968 0.078 Uiso 1 1 calc R U . . .
H19B H 0.313243 0.349657 0.444147 0.078 Uiso 1 1 calc R U . . .
C20 C 0.4276(9) 0.4486(6) 0.4296(2) 0.055(3) Uani 1 1 d . . . . .
C21 C 0.5073(11) 0.4663(8) 0.4549(3) 0.075(3) Uani 1 1 d . . . . .
H21 H 0.519197 0.426779 0.470454 0.090 Uiso 1 1 calc R U . . .
C22 C 0.5687(11) 0.5436(8) 0.4568(3) 0.078(3) Uani 1 1 d . . . . .
H22 H 0.623070 0.556664 0.473653 0.094 Uiso 1 1 calc R U . . .
C23 C 0.5506(11) 0.6009(8) 0.4342(3) 0.080(4) Uani 1 1 d . . . . .
H23 H 0.592510 0.653170 0.435333 0.096 Uiso 1 1 calc R U . . .
C24 C 0.4689(9) 0.5802(6) 0.4095(3) 0.064(3) Uani 1 1 d . . . . .
H24 H 0.456118 0.619648 0.394013 0.077 Uiso 1 1 calc R U . . .
N2 N 0.4281(7) 0.4231(5) 0.3506(2) 0.055(2) Uani 1 1 d . . . . .
H2A H 0.485240 0.387414 0.363728 0.066 Uiso 1 1 calc R U . . .
N1 N 0.3012(7) 0.5650(5) 0.34867(19) 0.054(2) Uani 1 1 d . . . . .
N3 N 0.1591(7) 0.4280(5) 0.34488(18) 0.0512(19) Uani 1 1 d . . . . .
N4 N 0.1405(7) 0.5099(4) 0.40386(18) 0.0470(19) Uani 1 1 d . . . . .
N5 N 0.2597(7) 0.3681(5) 0.39971(19) 0.053(2) Uani 1 1 d . . . . .
H5 H 0.277098 0.320084 0.386177 0.064 Uiso 1 1 calc R U . . .
N6 N 0.4069(7) 0.5053(4) 0.40708(18) 0.0472(19) Uani 1 1 d . . . . .
Co1 Co 0.28049(10) 0.46971(8) 0.37583(3) 0.0450(4) Uani 1 1 d . . . . .
Cl1 Cl 0.7145(2) 0.32050(16) 0.39568(7) 0.0665(8) Uani 1 1 d . . . . .
O1 O 0.7084(11) 0.4082(6) 0.3921(3) 0.133(4) Uani 1 1 d . . . . .
O2 O 0.8342(8) 0.2869(7) 0.3843(3) 0.138(4) Uani 1 1 d . . . . .
O3 O 0.5992(8) 0.2845(6) 0.3805(3) 0.118(4) Uani 1 1 d . . . . .
O4 O 0.7053(14) 0.3026(9) 0.4272(3) 0.174(6) Uani 1 1 d . . . . .
Cl2 Cl 0.2045(2) 0.16177(16) 0.35557(8) 0.0677(8) Uani 1 1 d . . . . .
O5 O 0.3198(7) 0.2017(5) 0.3690(2) 0.105(3) Uani 1 1 d . . . . .
O6 O 0.2369(13) 0.1481(9) 0.3240(3) 0.168(5) Uani 1 1 d . . . . .
O7 O 0.1821(11) 0.0832(7) 0.3693(3) 0.151(5) Uani 1 1 d . . . . .
O8 O 0.0906(8) 0.2143(6) 0.3573(3) 0.129(4) Uani 1 1 d . . . . .
Cl3 Cl 0.6042(5) 0.4009(3) 0.250000 0.0855(13) Uani 1 2 d DS T P . .
O9 O 0.535(3) 0.4758(10) 0.250000 0.317(19) Uani 1 2 d DS T P . .
O10 O 0.6687(11) 0.3957(9) 0.2226(3) 0.175(6) Uani 1 1 d D . . . .
O11 O 0.5008(14) 0.3403(12) 0.250000 0.188(9) Uani 1 2 d DS T P . .
Cl4 Cl 0.2105(6) 0.250000 0.500000 0.0939(14) Uani 1 2 d DS TU P . .
O12 O 0.3493(13) 0.250000 0.500000 0.263(11) Uani 1 2 d DS TU P A .
O13 O 0.144(2) 0.2156(14) 0.5227(4) 0.193(12) Uani 0.5 1 d D U P A -1
O14 O 0.1783(19) 0.3328(8) 0.4966(5) 0.196(11) Uani 0.5 1 d D U P A -1
O15 O 0.1869(17) 0.2172(12) 0.4716(3) 0.127(8) Uani 0.5 1 d D U P A -1
C25 C 0.752(3) 0.080(2) 0.4911(8) 0.124(10) Uani 0.5 1 d D U P B -2
H25A H 0.844920 0.061606 0.493549 0.186 Uiso 0.5 1 calc R U P B -2
H25B H 0.721912 0.068100 0.470548 0.186 Uiso 0.5 1 calc R U P B -2
H25C H 0.694779 0.050406 0.505494 0.186 Uiso 0.5 1 calc R U P B -2
C26 C 0.743(5) 0.169(2) 0.4968(13) 0.171(14) Uani 0.5 1 d D U P B -2
N7 N 0.726(4) 0.240(2) 0.4917(14) 0.228(18) Uani 0.5 1 d D U P B -2
O16 O 0.014(7) 0.189(3) 0.250000 0.22(2) Uani 0.5 2 d S TU P C 3
O16' O 0.091(7) 0.118(3) 0.250000 0.23(2) Uani 0.5 2 d S TU P D 4

loop_
_atom_site_aniso_label
_atom_site_aniso_U_11
_atom_site_aniso_U_22
_atom_site_aniso_U_33
_atom_site_aniso_U_23
_atom_site_aniso_U_13
_atom_site_aniso_U_12
C1 0.061(6) 0.071(7) 0.078(9) 0.000(6) -0.019(6) 0.020(5)
C2 0.098(10) 0.093(9) 0.086(11) 0.019(8) -0.013(8) 0.019(8)
C3 0.117(12) 0.107(11) 0.078(11) 0.027(8) -0.015(9) -0.023(9)
C4 0.083(8) 0.088(9) 0.083(11) 0.012(7) 0.011(7) -0.015(7)
C5 0.052(6) 0.083(7) 0.051(8) 0.008(5) -0.005(5) -0.017(5)
C6 0.041(5) 0.080(7) 0.070(8) 0.005(5) 0.009(5) -0.001(5)
C7 0.061(6) 0.070(7) 0.070(9) -0.006(6) 0.016(5) 0.005(5)
C8 0.061(6) 0.069(7) 0.059(8) -0.002(5) -0.004(5) -0.017(5)
C9 0.085(8) 0.114(10) 0.059(9) -0.018(7) 0.001(7) -0.015(8)
C10 0.103(11) 0.131(12) 0.079(12) -0.003(9) -0.028(9) -0.036(10)
C11 0.063(7) 0.127(11) 0.077(11) -0.002(8) -0.024(7) -0.005(7)
C12 0.039(5) 0.100(8) 0.069(9) -0.008(6) -0.011(5) -0.011(5)
C13 0.038(5) 0.076(7) 0.060(7) 0.004(5) 0.006(4) -0.006(4)
C14 0.029(4) 0.077(7) 0.058(7) -0.006(5) 0.000(4) -0.003(4)
C15 0.059(7) 0.103(10) 0.089(10) -0.004(7) 0.022(6) -0.002(7)
C16 0.074(8) 0.109(11) 0.108(13) -0.014(9) 0.032(8) 0.014(8)
C17 0.075(8) 0.100(10) 0.096(12) -0.027(8) 0.013(7) 0.021(7)
C18 0.064(6) 0.057(6) 0.072(8) -0.011(5) -0.001(5) 0.014(5)
C19 0.049(5) 0.079(7) 0.066(8) 0.015(6) -0.005(5) 0.003(5)
C20 0.038(5) 0.070(7) 0.057(8) 0.002(5) -0.002(4) 0.006(4)
C21 0.065(7) 0.099(9) 0.060(8) 0.010(6) -0.013(6) 0.000(6)
C22 0.068(7) 0.100(10) 0.066(10) -0.007(7) -0.017(6) -0.011(7)
C23 0.074(7) 0.091(9) 0.074(10) -0.009(7) -0.017(6) -0.025(6)
C24 0.053(6) 0.070(7) 0.070(9) -0.002(5) -0.003(5) -0.011(5)
N2 0.047(4) 0.056(5) 0.063(6) 0.003(4) 0.009(4) 0.000(4)
N1 0.037(4) 0.066(5) 0.060(6) 0.000(4) -0.002(4) 0.003(3)
N3 0.047(4) 0.060(5) 0.047(6) -0.003(4) 0.001(4) -0.003(4)
N4 0.038(4) 0.046(4) 0.057(6) -0.006(3) -0.001(3) -0.003(3)
N5 0.047(4) 0.055(5) 0.058(6) -0.004(4) 0.008(4) -0.007(3)
N6 0.033(4) 0.054(4) 0.054(6) 0.005(4) -0.001(3) 0.004(3)
Co1 0.0301(6) 0.0555(7) 0.0493(8) 0.0003(6) -0.0001(5) 0.0006(5)
Cl1 0.0382(12) 0.0674(16) 0.094(2) -0.0012(14) -0.0064(13) 0.0077(11)
O1 0.147(9) 0.081(7) 0.170(12) -0.002(6) -0.024(8) 0.029(6)
O2 0.044(4) 0.153(9) 0.217(13) -0.055(9) -0.001(6) 0.021(5)
O3 0.057(5) 0.132(8) 0.165(10) -0.024(7) -0.024(5) -0.006(5)
O4 0.194(13) 0.236(15) 0.092(11) 0.042(9) -0.024(8) 0.039(11)
Cl2 0.0404(12) 0.0641(16) 0.099(2) -0.0106(15) 0.0033(13) 0.0010(11)
O5 0.053(4) 0.097(6) 0.166(10) -0.008(6) -0.025(5) -0.003(4)
O6 0.165(11) 0.246(15) 0.093(10) -0.070(9) 0.023(8) 0.024(10)
O7 0.128(8) 0.100(8) 0.227(15) 0.031(8) -0.007(9) -0.041(7)
O8 0.055(5) 0.121(8) 0.212(12) -0.026(8) -0.004(6) 0.032(5)
Cl3 0.079(3) 0.119(4) 0.059(3) 0.000 0.000 0.009(3)
O9 0.48(5) 0.18(2) 0.29(4) 0.000 0.000 0.18(3)
O10 0.119(8) 0.304(17) 0.103(10) -0.026(10) 0.057(7) -0.047(10)
O11 0.088(10) 0.30(3) 0.17(2) 0.000 0.000 -0.071(14)
Cl4 0.111(4) 0.116(4) 0.055(4) -0.004(3) 0.000 0.000
O12 0.165(15) 0.37(3) 0.26(3) 0.00(2) 0.000 0.000
O13 0.28(3) 0.19(2) 0.11(2) 0.027(18) 0.11(2) 0.07(2)
O14 0.32(3) 0.20(2) 0.073(19) -0.033(16) 0.044(19) 0.10(2)
O15 0.25(2) 0.088(13) 0.045(13) -0.031(10) 0.011(13) -0.054(14)
C25 0.069(14) 0.18(2) 0.12(2) 0.016(19) 0.022(14) -0.015(17)
C26 0.158(17) 0.18(2) 0.17(2) 0.012(17) 0.008(15) -0.005(17)
N7 0.24(2) 0.24(3) 0.21(3) 0.03(3) 0.01(2) -0.01(3)
O16 0.39(7) 0.18(4) 0.10(2) 0.000 0.000 -0.06(4)
O16' 0.39(7) 0.19(4) 0.10(2) 0.000 0.000 -0.06(4)

loop_
_atom_type_symbol
_atom_type_description
_atom_type_scat_dispersion_real
_atom_type_scat_dispersion_imag
_atom_type_scat_source
C C 0.0033 0.0016 'International Tables Vol C Tables 4.2.6.8 and 6.1.1.4'
H H 0.0000 0.0000 'International Tables Vol C Tables 4.2.6.8 and 6.1.1.4'
N N 0.0061 0.0033 'International Tables Vol C Tables 4.2.6.8 and 6.1.1.4'
O O 0.0106 0.0060 'International Tables Vol C Tables 4.2.6.8 and 6.1.1.4'
Cl Cl 0.1484 0.1585 'International Tables Vol C Tables 4.2.6.8 and 6.1.1.4'
Co Co 0.3494 0.9721 'International Tables Vol C Tables 4.2.6.8 and 6.1.1.4'

loop_
_geom_angle_atom_site_label_1
_geom_angle_atom_site_label_2
_geom_angle_atom_site_label_3
_geom_angle
_geom_angle_site_symmetry_1
N1 C1 C2 123.9(12) .
N1 C1 H1 118.0 .
C2 C1 H1 118.0 .
C3 C2 C1 116.7(12) .
C3 C2 H2 121.6 .
C1 C2 H2 121.6 .
C2 C3 C4 122.8(13) .
C2 C3 H3 118.6 .
C4 C3 H3 118.6 .
C3 C4 C5 117.1(12) .
C3 C4 H4 121.5 .
C5 C4 H4 121.5 .
N1 C5 C4 122.2(10) .
N1 C5 C6 114.1(9) .
C4 C5 C6 123.6(10) .
C5 C6 N2 107.1(7) .
C5 C6 H6A 110.3 .
N2 C6 H6A 110.3 .
C5 C6 H6B 110.3 .
N2 C6 H6B 110.3 .
H6A C6 H6B 108.5 .
N2 C7 C8 111.3(8) .
N2 C7 H7A 109.4 .
C8 C7 H7A 109.4 .
N2 C7 H7B 109.4 .
C8 C7 H7B 109.4 .
H7A C7 H7B 108.0 .
N3 C8 C9 121.1(10) .
N3 C8 C7 116.4(9) .
C9 C8 C7 122.5(11) .
C10 C9 C8 118.9(12) .
C10 C9 H9 120.5 .
C8 C9 H9 120.5 .
C9 C10 C11 120.4(12) .
C9 C10 H10 119.8 .
C11 C10 H10 119.8 .
C10 C11 C12 118.9(12) .
C10 C11 H11 120.6 .
C12 C11 H11 120.6 .
N3 C12 C11 121.2(11) .
N3 C12 H12 119.4 .
C11 C12 H12 119.4 .
C14 C13 N5 107.1(7) .
C14 C13 H13A 110.3 .
N5 C13 H13A 110.3 .
C14 C13 H13B 110.3 .
N5 C13 H13B 110.3 .
H13A C13 H13B 108.5 .
N4 C14 C15 121.5(10) .
N4 C14 C13 113.9(8) .
C15 C14 C13 124.5(10) .
C16 C15 C14 118.5(12) .
C16 C15 H15 120.8 .
C14 C15 H15 120.8 .
C17 C16 C15 121.3(12) .
C17 C16 H16 119.3 .
C15 C16 H16 119.3 .
C16 C17 C18 116.8(12) .
C16 C17 H17 121.6 .
C18 C17 H17 121.6 .
N4 C18 C17 123.1(11) .
N4 C18 H18 118.4 .
C17 C18 H18 118.4 .
N5 C19 C20 111.2(8) .
N5 C19 H19A 109.4 .
C20 C19 H19A 109.4 .
N5 C19 H19B 109.4 .
C20 C19 H19B 109.4 .
H19A C19 H19B 108.0 .
N6 C20 C21 121.9(10) .
N6 C20 C19 116.0(8) .
C21 C20 C19 122.2(10) .
C22 C21 C20 118.5(11) .
C22 C21 H21 120.8 .
C20 C21 H21 120.8 .
C23 C22 C21 120.5(11) .
C23 C22 H22 119.8 .
C21 C22 H22 119.8 .
C22 C23 C24 118.7(11) .
C22 C23 H23 120.7 .
C24 C23 H23 120.7 .
N6 C24 C23 122.4(11) .
N6 C24 H24 118.8 .
C23 C24 H24 118.8 .
C7 N2 C6 114.1(8) .
C7 N2 Co1 110.1(5) .
C6 N2 Co1 107.3(6) .
C7 N2 H2A 108.4 .
C6 N2 H2A 108.4 .
Co1 N2 H2A 108.4 .
C1 N1 C5 117.1(9) .
C1 N1 Co1 127.8(7) .
C5 N1 Co1 114.1(7) .
C12 N3 C8 119.5(9) .
C12 N3 Co1 126.1(7) .
C8 N3 Co1 114.3(6) .
C18 N4 C14 118.6(9) .
C18 N4 Co1 126.4(7) .
C14 N4 Co1 114.3(6) .
C13 N5 C19 112.9(8) .
C13 N5 Co1 108.1(6) .
C19 N5 Co1 111.0(6) .
C13 N5 H5 108.2 .
C19 N5 H5 108.2 .
Co1 N5 H5 108.2 .
C24 N6 C20 118.1(8) .
C24 N6 Co1 127.5(7) .
C20 N6 Co1 114.4(6) .
N3 Co1 N6 176.7(3) .
N3 Co1 N5 91.2(3) .
N6 Co1 N5 86.3(3) .
N3 Co1 N1 84.8(3) .
N6 Co1 N1 97.6(3) .
N5 Co1 N1 174.8(4) .
N3 Co1 N4 96.8(3) .
N6 Co1 N4 85.0(3) .
N5 Co1 N4 82.2(3) .
N1 Co1 N4 101.4(3) .
N3 Co1 N2 86.1(3) .
N6 Co1 N2 91.9(3) .
N5 Co1 N2 93.5(3) .
N1 Co1 N2 83.1(3) .
N4 Co1 N2 174.8(3) .
O2 Cl1 O4 109.0(8) .
O2 Cl1 O1 112.4(7) .
O4 Cl1 O1 107.9(8) .
O2 Cl1 O3 110.4(6) .
O4 Cl1 O3 108.6(8) .
O1 Cl1 O3 108.4(6) .
O8 Cl2 O7 112.7(7) .
O8 Cl2 O5 110.0(6) .
O7 Cl2 O5 110.4(7) .
O8 Cl2 O6 108.8(8) .
O7 Cl2 O6 107.9(9) .
O5 Cl2 O6 106.8(7) .
O10 Cl3 O10 123.8(12) 6_556
O10 Cl3 O9 106.5(7) 6_556
O10 Cl3 O9 106.5(7) .
O10 Cl3 O11 107.2(6) 6_556
O10 Cl3 O11 107.2(6) .
O9 Cl3 O11 104.0(10) .
O13 Cl4 O13 119.9(19) 4_556
O13 Cl4 O12 120.0(10) 4_556
O13 Cl4 O12 120.0(10) .
O13 Cl4 O15 52.4(10) 4_556
O13 Cl4 O15 116.1(9) .
O12 Cl4 O15 99.8(7) .
O13 Cl4 O14 52.9(10) 4_556
O13 Cl4 O14 111.9(9) .
O12 Cl4 O14 103.4(8) .
O15 Cl4 O14 103.5(8) .
C26 C25 H25A 109.5 .
C26 C25 H25B 109.5 .
H25A C25 H25B 109.5 .
C26 C25 H25C 109.5 .
H25A C25 H25C 109.5 .
H25B C25 H25C 109.5 .
N7 C26 C25 159(6) .

loop_
_geom_bond_atom_site_label_1
_geom_bond_atom_site_label_2
_geom_bond_distance
_geom_bond_site_symmetry_2
C1 N1 1.343(11) .
C1 C2 1.381(17) .
C1 H1 0.9300 .
C2 C3 1.342(18) .
C2 H2 0.9300 .
C3 C4 1.370(17) .
C3 H3 0.9300 .
C4 C5 1.389(15) .
C4 H4 0.9300 .
C5 N1 1.355(12) .
C5 C6 1.483(14) .
C6 N2 1.486(11) .
C6 H6A 0.9700 .
C6 H6B 0.9700 .
C7 N2 1.478(12) .
C7 C8 1.484(13) .
C7 H7A 0.9700 .
C7 H7B 0.9700 .
C8 N3 1.350(13) .
C8 C9 1.385(15) .
C9 C10 1.364(18) .
C9 H9 0.9300 .
C10 C11 1.368(18) .
C10 H10 0.9300 .
C11 C12 1.383(15) .
C11 H11 0.9300 .
C12 N3 1.347(11) .
C12 H12 0.9300 .
C13 C14 1.471(13) .
C13 N5 1.481(10) .
C13 H13A 0.9700 .
C13 H13B 0.9700 .
C14 N4 1.348(11) .
C14 C15 1.388(14) .
C15 C16 1.375(16) .
C15 H15 0.9300 .
C16 C17 1.371(17) .
C16 H16 0.9300 .
C17 C18 1.394(15) .
C17 H17 0.9300 .
C18 N4 1.343(11) .
C18 H18 0.9300 .
C19 N5 1.482(12) .
C19 C20 1.495(13) .
C19 H19A 0.9700 .
C19 H19B 0.9700 .
C20 N6 1.347(12) .
C20 C21 1.379(14) .
C21 C22 1.372(15) .
C21 H21 0.9300 .
C22 C23 1.351(16) .
C22 H22 0.9300 .
C23 C24 1.378(15) .
C23 H23 0.9300 .
C24 N6 1.344(11) .
C24 H24 0.9300 .
N2 Co1 1.958(7) .
N2 H2A 0.9800 .
N1 Co1 1.934(8) .
N3 Co1 1.913(8) .
N4 Co1 1.941(7) .
N5 Co1 1.934(8) .
N5 H5 0.9800 .
N6 Co1 1.922(7) .
Cl1 O2 1.380(8) .
Cl1 O4 1.402(12) .
Cl1 O1 1.408(9) .
Cl1 O3 1.426(8) .
Cl2 O8 1.395(8) .
Cl2 O7 1.404(10) .
Cl2 O5 1.421(8) .
Cl2 O6 1.424(12) .
Cl3 O10 1.349(9) 6_556
Cl3 O10 1.349(9) .
Cl3 O9 1.373(13) .
Cl3 O11 1.398(13) .
Cl4 O13 1.303(11) 4_556
Cl4 O13 1.303(11) .
Cl4 O12 1.358(11) .
Cl4 O15 1.362(10) .
Cl4 O14 1.364(11) .
C25 C26 1.441(10) .
C25 H25A 0.9600 .
C25 H25B 0.9600 .
C25 H25C 0.9600 .
C26 N7 1.170(5) .

loop_
_geom_hbond_atom_site_label_D
_geom_hbond_atom_site_label_H
_geom_hbond_atom_site_label_A
_geom_hbond_distance_DH
_geom_hbond_distance_HA
_geom_hbond_distance_DA
_geom_hbond_angle_DHA
_geom_hbond_site_symmetry_A
C1 H1 O8 0.93 2.57 3.327(14) 138.6 8_565
C6 H6A O1 0.97 2.64 3.282(15) 123.6 .
C6 H6B O10 0.97 2.54 3.485(18) 163.6 6_556
C7 H7A O5 0.97 2.52 3.324(15) 140.3 .
C11 H11 O10 0.93 2.56 3.272(14) 134.1 6_456
C12 H12 N4 0.93 2.57 3.069(13) 113.8 .
C12 H12 O7 0.93 2.43 3.217(16) 142.9 8_565
C13 H13A O2 0.97 2.40 3.222(13) 142.5 1_455
C13 H13A O8 0.97 2.62 3.321(15) 129.7 .
C13 H13B O13 0.97 2.28 3.180(17) 154.8 4_556
C17 H17 O15 0.93 2.51 3.107(17) 121.9 8_565
C18 H18 O2 0.93 2.57 3.389(16) 147.1 8_665
C19 H19A O3 0.97 2.50 3.307(15) 140.3 .
C19 H19B O13 0.97 2.43 3.35(2) 158.6 4_556
C19 H19B O14 0.97 2.65 3.61(2) 170.8 .
C24 H24 N1 0.93 2.63 3.122(13) 113.4 .
N2 H2A Cl1 0.98 2.84 3.789(8) 162.0 .
N2 H2A O1 0.98 2.53 3.290(13) 134.4 .
N2 H2A O3 0.98 2.11 3.061(12) 162.2 .
N5 H5 Cl2 0.98 2.94 3.845(8) 154.1 .
N5 H5 O5 0.98 2.07 3.025(12) 164.2 .
C1 H1 O8 0.93 2.57 3.327(14) 138.6 8_565
C6 H6A O1 0.97 2.64 3.282(15) 123.6 .
C6 H6B O10 0.97 2.54 3.485(18) 163.6 6_556
C7 H7A O5 0.97 2.52 3.324(15) 140.3 .
C11 H11 O10 0.93 2.56 3.272(14) 134.1 6_456
C12 H12 N4 0.93 2.57 3.069(13) 113.8 .
C12 H12 O7 0.93 2.43 3.217(16) 142.9 8_565
C13 H13A O2 0.97 2.40 3.222(13) 142.5 1_455
C13 H13A O8 0.97 2.62 3.321(15) 129.7 .
C13 H13B O13 0.97 2.28 3.180(17) 154.8 4_556
C17 H17 O15 0.93 2.51 3.107(17) 121.9 8_565
C18 H18 O2 0.93 2.57 3.389(16) 147.1 8_665
C19 H19A O3 0.97 2.50 3.307(15) 140.3 .
C19 H19B O13 0.97 2.43 3.35(2) 158.6 4_556
C19 H19B O14 0.97 2.65 3.61(2) 170.8 .
C24 H24 N1 0.93 2.63 3.122(13) 113.4 .
N2 H2A Cl1 0.98 2.84 3.789(8) 162.0 .
N2 H2A O1 0.98 2.53 3.290(13) 134.4 .
N2 H2A O3 0.98 2.11 3.061(12) 162.2 .
N5 H5 Cl2 0.98 2.94 3.845(8) 154.1 .
N5 H5 O5 0.98 2.07 3.025(12) 164.2 .

loop_
_geom_torsion_atom_site_label_1
_geom_torsion_atom_site_label_2
_geom_torsion_atom_site_label_3
_geom_torsion_atom_site_label_4
_geom_torsion
N1 C1 C2 C3 1(2)
C1 C2 C3 C4 3(2)
C2 C3 C4 C5 -4(2)
C3 C4 C5 N1 1.3(18)
C3 C4 C5 C6 179.2(11)
N1 C5 C6 N2 31.1(12)
C4 C5 C6 N2 -147.0(11)
N2 C7 C8 N3 -13.1(13)
N2 C7 C8 C9 166.8(10)
N3 C8 C9 C10 -0.9(19)
C7 C8 C9 C10 179.3(12)
C8 C9 C10 C11 1(2)
C9 C10 C11 C12 -2(2)
C10 C11 C12 N3 1(2)
N5 C13 C14 N4 29.1(11)
N5 C13 C14 C15 -147.9(10)
N4 C14 C15 C16 -0.4(18)
C13 C14 C15 C16 176.3(11)
C14 C15 C16 C17 -2(2)
C15 C16 C17 C18 3(2)
C16 C17 C18 N4 -2.3(18)
N5 C19 C20 N6 -11.4(12)
N5 C19 C20 C21 168.9(9)
N6 C20 C21 C22 -1.2(16)
C19 C20 C21 C22 178.5(10)
C20 C21 C22 C23 0.2(18)
C21 C22 C23 C24 0.4(19)
C22 C23 C24 N6 -0.2(18)
C8 C7 N2 C6 -106.5(9)
C8 C7 N2 Co1 14.2(10)
C5 C6 N2 C7 82.4(10)
C5 C6 N2 Co1 -39.9(10)
C2 C1 N1 C5 -3.0(16)
C2 C1 N1 Co1 -170.5(10)
C4 C5 N1 C1 2.0(16)
C6 C5 N1 C1 -176.1(9)
C4 C5 N1 Co1 171.2(9)
C6 C5 N1 Co1 -6.9(11)
C11 C12 N3 C8 -0.6(16)
C11 C12 N3 Co1 173.8(9)
C9 C8 N3 C12 0.5(16)
C7 C8 N3 C12 -179.6(9)
C9 C8 N3 Co1 -174.6(9)
C7 C8 N3 Co1 5.3(12)
C17 C18 N4 C14 -0.1(15)
C17 C18 N4 Co1 -170.2(9)
C15 C14 N4 C18 1.5(14)
C13 C14 N4 C18 -175.6(8)
C15 C14 N4 Co1 172.8(8)
C13 C14 N4 Co1 -4.3(10)
C14 C13 N5 C19 82.9(10)
C14 C13 N5 Co1 -40.2(9)
C20 C19 N5 C13 -109.5(9)
C20 C19 N5 Co1 12.0(10)
C23 C24 N6 C20 -0.7(14)
C23 C24 N6 Co1 175.3(8)
C21 C20 N6 C24 1.4(14)
C19 C20 N6 C24 -178.3(8)
C21 C20 N6 Co1 -175.1(8)
C19 C20 N6 Co1 5.2(10)
